data_7026311
loop_
_publ_author_name
'Deng, Zhao-Peng'
'Qi, Hui-Ling'
'Huo, Li-Hua'
'Ng, Seik Weng'
'Zhao, Hui'
'Gao, Shan'

_publ_section_title
;
 Syntheses and structures of copper(I) complexes based on Cu(n)X(n) (X =
 Br and I; n = 1, 2 and 4) units and bis(pyridyl) ligands with longer
 flexible spacer.
;
_journal_issue 42
_journal_name_full 'Dalton transactions (Cambridge, England : 2003)'
_journal_page_first 10038
_journal_page_last 10050
_journal_paper_doi 10.1039/c0dt00336k
_journal_volume 39
_journal_year 2010
_chemical_formula_moiety 'C36 H36 Cu2 I2 N8'
_chemical_formula_sum 'C36 H36 Cu2 I2 N8'
_chemical_formula_weight 961.61
_chemical_name_systematic
;
?
;
_space_group_IT_number 2
_symmetry_cell_setting triclinic
_symmetry_space_group_name_Hall '-P 1'
_symmetry_space_group_name_H-M 'P -1'
_atom_sites_solution_hydrogens geom
_atom_sites_solution_primary direct
_atom_sites_solution_secondary difmap
_audit_creation_method SHELXL-97
_cell_angle_alpha 96.15(3)
_cell_angle_beta 114.74(3)
_cell_angle_gamma 98.70(3)
_cell_formula_units_Z 1
_cell_length_a 9.2176(18)
_cell_length_b 10.102(2)
_cell_length_c 10.842(2)
_cell_measurement_reflns_used 7536
_cell_measurement_temperature 295(2)
_cell_measurement_theta_max 27.44
_cell_measurement_theta_min 3.12
_cell_volume 889.9(4)
_computing_cell_refinement RAPID-AUTO
_computing_data_collection 'RAPID-AUTO (Rigaku Corporation, 1998)'
_computing_data_reduction 'CrystalStructure (Rigaku/MSC and Rigaku Corporation, 2002)'
_computing_molecular_graphics SHELXL-97
_computing_publication_material SHELXL-97
_computing_structure_refinement 'SHELXL-97 (Sheldrick, 1997)'
_computing_structure_solution 'SHELXS-97 (Sheldrick, 1997)'
_diffrn_ambient_temperature 295(2)
_diffrn_detector_area_resol_mean 10.000
_diffrn_measured_fraction_theta_full 0.990
_diffrn_measured_fraction_theta_max 0.990
_diffrn_measurement_device_type 'Rigaku RAXIS-RAPID'
_diffrn_measurement_method \w
_diffrn_radiation_monochromator graphite
_diffrn_radiation_source 'fine-focus sealed tube'
_diffrn_radiation_type MoK\a
_diffrn_radiation_wavelength 0.71073
_diffrn_reflns_av_R_equivalents 0.0228
_diffrn_reflns_av_sigmaI/netI 0.0284
_diffrn_reflns_limit_h_max 11
_diffrn_reflns_limit_h_min -11
_diffrn_reflns_limit_k_max 13
_diffrn_reflns_limit_k_min -13
_diffrn_reflns_limit_l_max 14
_diffrn_reflns_limit_l_min -14
_diffrn_reflns_number 8763
_diffrn_reflns_theta_full 27.45
_diffrn_reflns_theta_max 27.45
_diffrn_reflns_theta_min 3.12
_diffrn_standards_decay_% 0
_diffrn_standards_interval_count 0
_diffrn_standards_interval_time 0
_diffrn_standards_number 0
_exptl_absorpt_coefficient_mu 2.968
_exptl_absorpt_correction_T_max 0.6644
_exptl_absorpt_correction_T_min 0.5745
_exptl_absorpt_correction_type multi-scan
_exptl_absorpt_process_details 'ABSCOR (Higashi, 1995)'
_exptl_crystal_colour pale-yellow
_exptl_crystal_density_diffrn 1.794
_exptl_crystal_density_method 'not measured'
_exptl_crystal_description prism
_exptl_crystal_F_000 472
_exptl_crystal_size_max 0.21
_exptl_crystal_size_mid 0.17
_exptl_crystal_size_min 0.15
_refine_diff_density_max 0.997
_refine_diff_density_min -0.624
_refine_diff_density_rms 0.118
_refine_ls_extinction_method none
_refine_ls_goodness_of_fit_ref 1.018
_refine_ls_hydrogen_treatment constr
_refine_ls_matrix_type full
_refine_ls_number_parameters 217
_refine_ls_number_reflns 4013
_refine_ls_number_restraints 0
_refine_ls_restrained_S_all 1.018
_refine_ls_R_factor_all 0.0361
_refine_ls_R_factor_gt 0.0266
_refine_ls_shift/su_max 0.000
_refine_ls_shift/su_mean 0.000
_refine_ls_structure_factor_coef Fsqd
_refine_ls_weighting_details 'calc w=1/[\s^2^(Fo^2^)+(0.0360P)^2^+2.0050P] where P=(Fo^2^+2Fc^2^)/3'
_refine_ls_weighting_scheme calc
_refine_ls_wR_factor_gt 0.0615
_refine_ls_wR_factor_ref 0.0852
_reflns_number_gt 3480
_reflns_number_total 4013
_reflns_threshold_expression >2sigma(I)
_cod_data_source_file c0dt00336k.txt
_cod_data_source_block complex3
_cod_original_cell_volume 889.9(3)
_cod_database_code 7026311

loop_
_symmetry_equiv_pos_as_xyz
'x, y, z'
'-x, -y, -z'

loop_
_atom_site_label
_atom_site_type_symbol
_atom_site_fract_x
_atom_site_fract_y
_atom_site_fract_z
_atom_site_U_iso_or_equiv
_atom_site_adp_type
_atom_site_occupancy
_atom_site_symmetry_multiplicity
_atom_site_calc_flag
_atom_site_refinement_flags
I1 I 0.69945(3) 0.62761(2) -0.03637(3) 0.03776(9) Uani 1 1 d .
Cu1 Cu 0.61990(6) 0.45599(5) 0.10378(5) 0.03926(13) Uani 1 1 d .
N1 N 0.7092(4) 0.2835(3) 0.0805(3) 0.0348(7) Uani 1 1 d .
N2 N 0.6846(5) -0.0545(4) 0.1761(4) 0.0478(8) Uani 1 1 d .
H2N H 0.7282 -0.1234 0.1730 0.057 Uiso 1 1 calc R
N3 N 0.6969(7) 0.4545(5) 0.6232(4) 0.0688(13) Uani 1 1 d .
H3N H 0.7312 0.4955 0.7072 0.083 Uiso 1 1 calc R
N4 N 0.7333(4) 0.5331(3) 0.3137(3) 0.0382(7) Uani 1 1 d .
C1 C 0.8155(5) 0.2792(4) 0.0267(4) 0.0411(9) Uani 1 1 d .
H1 H 0.8449 0.3540 -0.0075 0.049 Uiso 1 1 calc R
C2 C 0.8826(5) 0.1674(5) 0.0206(5) 0.0456(9) Uani 1 1 d .
H2 H 0.9577 0.1679 -0.0160 0.055 Uiso 1 1 calc R
C3 C 0.8386(5) 0.0553(4) 0.0686(4) 0.0436(9) Uani 1 1 d .
H3 H 0.8818 -0.0213 0.0625 0.052 Uiso 1 1 calc R
C4 C 0.7291(5) 0.0562(4) 0.1264(3) 0.0345(8) Uani 1 1 d .
C5 C 0.6670(5) 0.1740(4) 0.1289(4) 0.0340(7) Uani 1 1 d .
H5 H 0.5927 0.1770 0.1659 0.041 Uiso 1 1 calc R
C6 C 0.5676(6) -0.0611(4) 0.2338(4) 0.0466(10) Uani 1 1 d .
H6A H 0.5284 -0.1557 0.2341 0.056 Uiso 1 1 calc R
H6B H 0.4746 -0.0270 0.1748 0.056 Uiso 1 1 calc R
C7 C 0.6384(5) 0.0196(4) 0.3784(4) 0.0380(8) Uani 1 1 d .
C8 C 0.7721(6) -0.0118(5) 0.4818(5) 0.0521(11) Uani 1 1 d .
H8 H 0.8163 -0.0835 0.4620 0.063 Uiso 1 1 calc R
C9 C 0.8400(6) 0.0638(6) 0.6147(5) 0.0623(13) Uani 1 1 d .
H9 H 0.9288 0.0415 0.6842 0.075 Uiso 1 1 calc R
C10 C 0.7773(6) 0.1721(5) 0.6454(4) 0.0560(12) Uani 1 1 d .
H10 H 0.8250 0.2230 0.7347 0.067 Uiso 1 1 calc R
C11 C 0.6434(6) 0.2046(5) 0.5426(4) 0.0469(10) Uani 1 1 d .
C12 C 0.5747(5) 0.1263(4) 0.4116(4) 0.0429(9) Uani 1 1 d .
H12 H 0.4825 0.1457 0.3431 0.051 Uiso 1 1 calc R
C13 C 0.5771(7) 0.3252(5) 0.5740(5) 0.0612(13) Uani 1 1 d .
H13A H 0.4833 0.3317 0.4909 0.073 Uiso 1 1 calc R
H13B H 0.5396 0.3096 0.6436 0.073 Uiso 1 1 calc R
C14 C 0.7576(6) 0.5139(5) 0.5406(4) 0.0489(10) Uani 1 1 d .
C15 C 0.8955(7) 0.6192(5) 0.5965(5) 0.0610(13) Uani 1 1 d .
H15 H 0.9509 0.6499 0.6917 0.073 Uiso 1 1 calc R
C16 C 0.9500(6) 0.6779(5) 0.5114(5) 0.0616(13) Uani 1 1 d .
H16 H 1.0428 0.7481 0.5487 0.074 Uiso 1 1 calc R
C17 C 0.8664(5) 0.6324(5) 0.3692(5) 0.0482(10) Uani 1 1 d .
H17 H 0.9045 0.6724 0.3119 0.058 Uiso 1 1 calc R
C18 C 0.6812(5) 0.4739(4) 0.3969(4) 0.0405(9) Uani 1 1 d .
H18 H 0.5894 0.4026 0.3569 0.049 Uiso 1 1 calc R

loop_
_atom_site_aniso_label
_atom_site_aniso_U_11
_atom_site_aniso_U_22
_atom_site_aniso_U_33
_atom_site_aniso_U_23
_atom_site_aniso_U_13
_atom_site_aniso_U_12
I1 0.03921(15) 0.03567(14) 0.04336(15) 0.00926(10) 0.02350(11) 0.00524(10)
Cu1 0.0482(3) 0.0375(3) 0.0377(3) 0.0078(2) 0.0236(2) 0.0113(2)
N1 0.0373(17) 0.0365(16) 0.0330(15) 0.0056(13) 0.0167(13) 0.0119(13)
N2 0.068(2) 0.0363(17) 0.047(2) 0.0120(16) 0.0293(19) 0.0189(17)
N3 0.115(4) 0.061(3) 0.038(2) 0.0021(19) 0.042(2) 0.020(3)
N4 0.0384(17) 0.0396(17) 0.0352(16) 0.0045(14) 0.0145(14) 0.0118(14)
C1 0.039(2) 0.044(2) 0.043(2) 0.0071(18) 0.0217(18) 0.0098(17)
C2 0.041(2) 0.055(2) 0.050(2) 0.008(2) 0.0260(19) 0.0178(19)
C3 0.046(2) 0.049(2) 0.041(2) 0.0096(18) 0.0193(19) 0.0257(19)
C4 0.040(2) 0.0357(18) 0.0225(16) 0.0006(14) 0.0087(15) 0.0116(15)
C5 0.0358(19) 0.0390(19) 0.0303(17) 0.0063(15) 0.0162(15) 0.0121(15)
C6 0.052(2) 0.039(2) 0.042(2) 0.0065(18) 0.0180(19) 0.0018(18)
C7 0.039(2) 0.0375(19) 0.0352(19) 0.0085(16) 0.0164(16) 0.0020(16)
C8 0.053(3) 0.060(3) 0.052(3) 0.024(2) 0.024(2) 0.027(2)
C9 0.058(3) 0.080(4) 0.047(3) 0.026(3) 0.013(2) 0.027(3)
C10 0.070(3) 0.066(3) 0.0262(19) 0.008(2) 0.017(2) 0.012(2)
C11 0.058(3) 0.060(3) 0.039(2) 0.021(2) 0.032(2) 0.020(2)
C12 0.039(2) 0.053(2) 0.046(2) 0.0230(19) 0.0222(18) 0.0162(18)
C13 0.088(4) 0.071(3) 0.055(3) 0.022(3) 0.052(3) 0.034(3)
C14 0.066(3) 0.046(2) 0.037(2) 0.0073(19) 0.021(2) 0.028(2)
C15 0.075(3) 0.055(3) 0.036(2) 0.004(2) 0.006(2) 0.024(3)
C16 0.054(3) 0.047(3) 0.057(3) 0.005(2) 0.001(2) 0.008(2)
C17 0.047(2) 0.045(2) 0.047(2) 0.0093(19) 0.015(2) 0.0096(19)
C18 0.050(2) 0.041(2) 0.0301(18) -0.0005(16) 0.0186(17) 0.0110(17)

loop_
_atom_type_symbol
_atom_type_description
_atom_type_scat_dispersion_real
_atom_type_scat_dispersion_imag
_atom_type_scat_source
C C 0.0033 0.0016 'International Tables Vol C Tables 4.2.6.8 and 6.1.1.4'
H H 0.0000 0.0000 'International Tables Vol C Tables 4.2.6.8 and 6.1.1.4'
Cu Cu 0.3201 1.2651 'International Tables Vol C Tables 4.2.6.8 and 6.1.1.4'
I I -0.4742 1.8119 'International Tables Vol C Tables 4.2.6.8 and 6.1.1.4'
N N 0.0061 0.0033 'International Tables Vol C Tables 4.2.6.8 and 6.1.1.4'

loop_
_geom_angle_atom_site_label_1
_geom_angle_atom_site_label_2
_geom_angle_atom_site_label_3
_geom_angle
_geom_angle_site_symmetry_1
_geom_angle_site_symmetry_3
Cu1 I1 Cu1 62.32(3) . 2_665
N4 Cu1 N1 105.19(13) . .
N4 Cu1 I1 111.89(10) . .
N1 Cu1 I1 108.02(9) . .
N4 Cu1 I1 105.98(10) . 2_665
N1 Cu1 I1 107.31(10) . 2_665
I1 Cu1 I1 117.68(3) . 2_665
N4 Cu1 Cu1 128.71(10) . 2_665
N1 Cu1 Cu1 125.89(10) . 2_665
I1 Cu1 Cu1 59.72(3) . 2_665
I1 Cu1 Cu1 57.96(3) 2_665 2_665
C1 N1 C5 118.3(3) . .
C1 N1 Cu1 122.5(3) . .
C5 N1 Cu1 119.0(2) . .
C4 N2 C6 123.4(3) . .
C4 N2 H2N 118.3 . .
C6 N2 H2N 118.3 . .
C14 N3 C13 122.8(4) . .
C14 N3 H3N 118.6 . .
C13 N3 H3N 118.6 . .
C17 N4 C18 119.1(4) . .
C17 N4 Cu1 120.9(3) . .
C18 N4 Cu1 119.7(3) . .
N1 C1 C2 121.9(4) . .
N1 C1 H1 119.0 . .
C2 C1 H1 119.0 . .
C3 C2 C1 119.9(4) . .
C3 C2 H2 120.1 . .
C1 C2 H2 120.1 . .
C2 C3 C4 119.9(4) . .
C2 C3 H3 120.0 . .
C4 C3 H3 120.0 . .
N2 C4 C3 120.9(4) . .
N2 C4 C5 122.6(4) . .
C3 C4 C5 116.5(4) . .
N1 C5 C4 123.4(3) . .
N1 C5 H5 118.3 . .
C4 C5 H5 118.3 . .
N2 C6 C7 113.1(4) . .
N2 C6 H6A 109.0 . .
C7 C6 H6A 109.0 . .
N2 C6 H6B 109.0 . .
C7 C6 H6B 109.0 . .
H6A C6 H6B 107.8 . .
C8 C7 C12 118.6(4) . .
C8 C7 C6 119.5(4) . .
C12 C7 C6 121.9(4) . .
C7 C8 C9 119.8(4) . .
C7 C8 H8 120.1 . .
C9 C8 H8 120.1 . .
C10 C9 C8 120.8(4) . .
C10 C9 H9 119.6 . .
C8 C9 H9 119.6 . .
C9 C10 C11 119.9(4) . .
C9 C10 H10 120.1 . .
C11 C10 H10 120.1 . .
C12 C11 C10 118.6(4) . .
C12 C11 C13 121.1(4) . .
C10 C11 C13 120.3(4) . .
C11 C12 C7 122.2(4) . .
C11 C12 H12 118.9 . .
C7 C12 H12 118.9 . .
N3 C13 C11 113.4(4) . .
N3 C13 H13A 108.9 . .
C11 C13 H13A 108.9 . .
N3 C13 H13B 108.9 . .
C11 C13 H13B 108.9 . .
H13A C13 H13B 107.7 . .
N3 C14 C15 121.4(4) . .
N3 C14 C18 121.9(5) . .
C15 C14 C18 116.6(4) . .
C16 C15 C14 119.9(4) . .
C16 C15 H15 120.1 . .
C14 C15 H15 120.1 . .
C15 C16 C17 119.9(5) . .
C15 C16 H16 120.1 . .
C17 C16 H16 120.1 . .
N4 C17 C16 121.1(5) . .
N4 C17 H17 119.4 . .
C16 C17 H17 119.4 . .
N4 C18 C14 123.3(4) . .
N4 C18 H18 118.3 . .
C14 C18 H18 118.3 . .

loop_
_geom_bond_atom_site_label_1
_geom_bond_atom_site_label_2
_geom_bond_distance
_geom_bond_site_symmetry_2
I1 Cu1 2.6391(9) .
I1 Cu1 2.6884(10) 2_665
Cu1 N4 2.065(3) .
Cu1 N1 2.072(3) .
Cu1 I1 2.6884(10) 2_665
Cu1 Cu1 2.757(1) 2_665
N1 C1 1.336(5) .
N1 C5 1.347(5) .
N2 C4 1.373(5) .
N2 C6 1.452(6) .
N2 H2N 0.8600 .
N3 C14 1.382(6) .
N3 C13 1.460(7) .
N3 H3N 0.8600 .
N4 C17 1.324(5) .
N4 C18 1.339(5) .
C1 C2 1.376(6) .
C1 H1 0.9300 .
C2 C3 1.372(6) .
C2 H2 0.9300 .
C3 C4 1.394(6) .
C3 H3 0.9300 .
C4 C5 1.399(5) .
C5 H5 0.9300 .
C6 C7 1.503(6) .
C6 H6A 0.9700 .
C6 H6B 0.9700 .
C7 C8 1.384(6) .
C7 C12 1.386(6) .
C8 C9 1.384(7) .
C8 H8 0.9300 .
C9 C10 1.384(7) .
C9 H9 0.9300 .
C10 C11 1.387(7) .
C10 H10 0.9300 .
C11 C12 1.379(6) .
C11 C13 1.512(7) .
C12 H12 0.9300 .
C13 H13A 0.9700 .
C13 H13B 0.9700 .
C14 C15 1.387(7) .
C14 C18 1.395(6) .
C15 C16 1.367(8) .
C15 H15 0.9300 .
C16 C17 1.389(7) .
C16 H16 0.9300 .
C17 H17 0.9300 .
C18 H18 0.9300 .

loop_
_geom_hbond_atom_site_label_D
_geom_hbond_atom_site_label_H
_geom_hbond_atom_site_label_A
_geom_hbond_distance_DH
_geom_hbond_distance_HA
_geom_hbond_distance_DA
_geom_hbond_angle_DHA
_geom_hbond_site_symmetry_A
N2 H2N I1 0.86 3.10 3.802(4) 140.1 1_545
N3 H3N I1 0.86 3.10 3.900(4) 156.2 1_556

loop_
_geom_torsion_atom_site_label_1
_geom_torsion_atom_site_label_2
_geom_torsion_atom_site_label_3
_geom_torsion_atom_site_label_4
_geom_torsion
_geom_torsion_site_symmetry_1
_geom_torsion_site_symmetry_4
Cu1 I1 Cu1 N4 -123.08(11) 2_665 .
Cu1 I1 Cu1 N1 121.60(10) 2_665 .
Cu1 I1 Cu1 I1 0.0 2_665 2_665
N4 Cu1 N1 C1 -107.5(3) . .
I1 Cu1 N1 C1 12.2(3) . .
I1 Cu1 N1 C1 140.0(3) 2_665 .
Cu1 Cu1 N1 C1 77.4(3) 2_665 .
N4 Cu1 N1 C5 68.3(3) . .
I1 Cu1 N1 C5 -172.1(2) . .
I1 Cu1 N1 C5 -44.2(3) 2_665 .
Cu1 Cu1 N1 C5 -106.8(3) 2_665 .
N1 Cu1 N4 C17 96.6(3) . .
I1 Cu1 N4 C17 -20.4(3) . .
I1 Cu1 N4 C17 -149.9(3) 2_665 .
Cu1 Cu1 N4 C17 -88.4(3) 2_665 .
N1 Cu1 N4 C18 -77.2(3) . .
I1 Cu1 N4 C18 165.8(3) . .
I1 Cu1 N4 C18 36.3(3) 2_665 .
Cu1 Cu1 N4 C18 97.8(3) 2_665 .
C5 N1 C1 C2 -0.4(6) . .
Cu1 N1 C1 C2 175.4(3) . .
N1 C1 C2 C3 1.1(7) . .
C1 C2 C3 C4 -1.5(6) . .
C6 N2 C4 C3 -178.2(4) . .
C6 N2 C4 C5 1.0(6) . .
C2 C3 C4 N2 -179.4(4) . .
C2 C3 C4 C5 1.3(6) . .
C1 N1 C5 C4 0.3(6) . .
Cu1 N1 C5 C4 -175.7(3) . .
N2 C4 C5 N1 -180.0(4) . .
C3 C4 C5 N1 -0.7(6) . .
C4 N2 C6 C7 -77.1(5) . .
N2 C6 C7 C8 -59.3(5) . .
N2 C6 C7 C12 120.0(4) . .
C12 C7 C8 C9 -0.6(7) . .
C6 C7 C8 C9 178.8(4) . .
C7 C8 C9 C10 -1.0(8) . .
C8 C9 C10 C11 1.0(8) . .
C9 C10 C11 C12 0.6(7) . .
C9 C10 C11 C13 -178.2(5) . .
C10 C11 C12 C7 -2.3(6) . .
C13 C11 C12 C7 176.6(4) . .
C8 C7 C12 C11 2.2(6) . .
C6 C7 C12 C11 -177.1(4) . .
C14 N3 C13 C11 67.1(6) . .
C12 C11 C13 N3 -119.5(5) . .
C10 C11 C13 N3 59.3(6) . .
C13 N3 C14 C15 -165.6(5) . .
C13 N3 C14 C18 16.2(7) . .
N3 C14 C15 C16 -178.4(5) . .
C18 C14 C15 C16 -0.2(7) . .
C14 C15 C16 C17 0.4(8) . .
C18 N4 C17 C16 -1.5(6) . .
Cu1 N4 C17 C16 -175.3(3) . .
C15 C16 C17 N4 0.4(7) . .
C17 N4 C18 C14 1.8(6) . .
Cu1 N4 C18 C14 175.7(3) . .
N3 C14 C18 N4 177.3(4) . .
C15 C14 C18 N4 -1.0(6) . .
